data_2205380
loop_
_publ_author_name
'Dyakonenko, Viktoria V.'
'Shishkin, Oleg V.'
'Zbruev, Alexandr V.'
'Desenko, Sergey M.'

_publ_section_title
;
 2,2-Dimethyl-6-(4-nitrophenyl)-4-phenyl-1,3-diazabicyclo[3.1.0]hex-3-ene
;
_journal_issue 3
_journal_name_full 'Acta Crystallographica Section E'
_journal_page_first o667
_journal_page_last o668
_journal_paper_doi 10.1107/S1600536805004484
_journal_volume 61
_journal_year 2005
_chemical_formula_iupac 'C18 H17 N3 O2'
_chemical_formula_moiety 'C18 H17 N3 O2'
_chemical_formula_sum 'C18 H17 N3 O2'
_chemical_formula_weight 307.35
_chemical_name_systematic
;
2,2-Dimethyl-6-(4-nitrophenyl)-4-phenyl-1,3-diazabicyclo[3.1.0]hex-3-ene
;
_space_group_IT_number 2
_symmetry_cell_setting triclinic
_symmetry_space_group_name_Hall '-P 1'
_symmetry_space_group_name_H-M 'P -1'
_atom_sites_solution_hydrogens difmap
_atom_sites_solution_primary direct
_atom_sites_solution_secondary difmap
_audit_creation_method SHELXL-97
_cell_angle_alpha 103.89(2)
_cell_angle_beta 92.05(3)
_cell_angle_gamma 113.50(2)
_cell_formula_units_Z 2
_cell_length_a 9.535(3)
_cell_length_b 9.539(3)
_cell_length_c 10.093(3)
_cell_measurement_reflns_used 24
_cell_measurement_temperature 294(2)
_cell_measurement_theta_max 14
_cell_measurement_theta_min 10
_cell_volume 808.3(5)
_computing_cell_refinement P3
_computing_data_collection 'P3 (Siemens,1989)'
_computing_data_reduction 'XDISK (Siemens, 1991)'
_computing_molecular_graphics 'XP (Siemens, 1991)'
_computing_publication_material SHELXL97
_computing_structure_refinement 'SHELXL97 (Sheldrick, 1997)'
_computing_structure_solution 'SHELXS97 (Sheldrick, 1990)'
_diffrn_ambient_temperature 294(2)
_diffrn_measured_fraction_theta_full 0.975
_diffrn_measured_fraction_theta_max 0.975
_diffrn_measurement_device_type 'Siemens P3/PC'
_diffrn_measurement_method \q-2\q
_diffrn_radiation_monochromator graphite
_diffrn_radiation_source 'fine-focus sealed tube'
_diffrn_radiation_type MoK\a
_diffrn_radiation_wavelength 0.71073
_diffrn_reflns_av_R_equivalents 0.0375
_diffrn_reflns_av_sigmaI/netI 0.0130
_diffrn_reflns_limit_h_max 11
_diffrn_reflns_limit_h_min 0
_diffrn_reflns_limit_k_max 10
_diffrn_reflns_limit_k_min -11
_diffrn_reflns_limit_l_max 11
_diffrn_reflns_limit_l_min -12
_diffrn_reflns_number 2960
_diffrn_reflns_theta_full 25.05
_diffrn_reflns_theta_max 25.05
_diffrn_reflns_theta_min 2.10
_diffrn_standards_decay_% 5
_diffrn_standards_interval_count 98
_diffrn_standards_number 2
_exptl_absorpt_coefficient_mu 0.084
_exptl_absorpt_correction_type none
_exptl_crystal_colour blue
_exptl_crystal_density_diffrn 1.263
_exptl_crystal_density_method 'not measured'
_exptl_crystal_description block
_exptl_crystal_F_000 324
_exptl_crystal_size_max 0.4
_exptl_crystal_size_mid 0.2
_exptl_crystal_size_min 0.2
_refine_diff_density_max 0.421
_refine_diff_density_min -0.250
_refine_ls_extinction_method none
_refine_ls_goodness_of_fit_ref 1.084
_refine_ls_hydrogen_treatment refall
_refine_ls_matrix_type full
_refine_ls_number_parameters 276
_refine_ls_number_reflns 2786
_refine_ls_number_restraints 0
_refine_ls_restrained_S_all 1.084
_refine_ls_R_factor_all 0.0723
_refine_ls_R_factor_gt 0.0666
_refine_ls_shift/su_max 0.000
_refine_ls_shift/su_mean 0.000
_refine_ls_structure_factor_coef Fsqd
_refine_ls_weighting_details 'calc w=1/[\s^2^(F~o~^2^)+(0.1417P)^2^+0.1312P] where P=(F~o~^2^+2F~c~^2^)/3'
_refine_ls_weighting_scheme calc
_refine_ls_wR_factor_gt 0.1895
_refine_ls_wR_factor_ref 0.1984
_reflns_number_gt 2425
_reflns_number_total 2786
_reflns_threshold_expression I>2\s(I)
_cod_data_source_file wn6323.cif
_cod_data_source_block I
_cod_database_code 2205380
_cod_database_fobs_code 2205380

loop_
_symmetry_equiv_pos_as_xyz
'x, y, z'
'-x, -y, -z'

loop_
_atom_site_label
_atom_site_fract_x
_atom_site_fract_y
_atom_site_fract_z
_atom_site_U_iso_or_equiv
_atom_site_adp_type
_atom_site_calc_flag
_atom_site_occupancy
_atom_site_type_symbol
N1 0.26673(18) 0.40846(19) 0.24562(17) 0.0471(4) Uani d 1 N
N2 0.41115(19) 0.67009(19) 0.39695(17) 0.0487(5) Uani d 1 N
N3 0.3035(2) -0.2645(2) -0.0357(2) 0.0635(5) Uani d 1 N
O1 0.2305(3) -0.3187(3) -0.1523(2) 0.0982(7) Uani d 1 O
O2 0.3723(3) -0.3295(2) 0.0127(2) 0.0881(7) Uani d 1 O
C1 0.4233(2) 0.4805(2) 0.2106(2) 0.0446(5) Uani d 1 C
H1 0.440(3) 0.460(3) 0.116(3) 0.055(6) Uiso d 1 H
C2 0.4980(2) 0.6418(2) 0.31003(19) 0.0430(5) Uani d 1 C
C3 0.2566(2) 0.5351(2) 0.3587(2) 0.0503(5) Uani d 1 C
C4 0.3804(2) 0.3488(2) 0.2800(2) 0.0448(5) Uani d 1 C
H4 0.426(3) 0.377(3) 0.376(2) 0.050(6) Uiso d 1 H
C5 0.6566(2) 0.7576(2) 0.31004(19) 0.0455(5) Uani d 1 C
C6 0.7559(3) 0.7109(3) 0.2332(3) 0.0574(6) Uani d 1 C
H6 0.720(3) 0.606(3) 0.179(3) 0.061(7) Uiso d 1 H
C7 0.9047(3) 0.8217(4) 0.2336(3) 0.0714(7) Uani d 1 C
H7 0.971(4) 0.793(4) 0.182(3) 0.076(8) Uiso d 1 H
C8 0.9525(3) 0.9777(4) 0.3081(3) 0.0776(8) Uani d 1 C
H8 1.049(5) 1.048(5) 0.306(4) 0.107(11) Uiso d 1 H
C9 0.8548(3) 1.0239(3) 0.3834(3) 0.0760(8) Uani d 1 C
H9 0.889(5) 1.138(5) 0.440(4) 0.113(12) Uiso d 1 H
C10 0.7069(3) 0.9155(3) 0.3852(2) 0.0585(6) Uani d 1 C
H10 0.636(3) 0.947(3) 0.443(3) 0.065(7) Uiso d 1 H
C11 0.2028(3) 0.4776(3) 0.4833(3) 0.0659(7) Uani d 1 C
H11C 0.274(4) 0.437(4) 0.524(3) 0.095(10) Uiso d 1 H
H11B 0.193(3) 0.560(4) 0.551(3) 0.077(8) Uiso d 1 H
H11A 0.101(4) 0.398(4) 0.450(3) 0.079(8) Uiso d 1 H
C12 0.1470(3) 0.5923(3) 0.2983(3) 0.0649(6) Uani d 1 C
H12A 0.179(3) 0.620(3) 0.213(3) 0.069(7) Uiso d 1 H
H12B 0.042(4) 0.509(4) 0.277(3) 0.093(9) Uiso d 1 H
H12C 0.141(4) 0.679(4) 0.370(4) 0.095(10) Uiso d 1 H
C13 0.3525(2) 0.1862(2) 0.1995(2) 0.0452(5) Uani d 1 C
C14 0.4261(2) 0.1056(2) 0.2493(2) 0.0519(5) Uani d 1 C
H14 0.492(3) 0.159(3) 0.337(3) 0.064(7) Uiso d 1 H
C15 0.4087(3) -0.0423(3) 0.1738(2) 0.0555(5) Uani d 1 C
H15 0.464(3) -0.096(4) 0.207(3) 0.076(8) Uiso d 1 H
C16 0.3164(2) -0.1101(2) 0.0470(2) 0.0501(5) Uani d 1 C
C17 0.2394(3) -0.0356(3) -0.0045(3) 0.0600(6) Uani d 1 C
H17 0.182(4) -0.073(4) -0.084(3) 0.080(9) Uiso d 1 H
C18 0.2572(3) 0.1129(3) 0.0732(2) 0.0568(6) Uani d 1 C
H18 0.203(3) 0.166(3) 0.042(3) 0.068(7) Uiso d 1 H

loop_
_atom_site_aniso_label
_atom_site_aniso_U_11
_atom_site_aniso_U_22
_atom_site_aniso_U_33
_atom_site_aniso_U_12
_atom_site_aniso_U_13
_atom_site_aniso_U_23
N1 0.0420(8) 0.0441(9) 0.0548(10) 0.0165(7) 0.0098(7) 0.0150(7)
N2 0.0459(9) 0.0429(9) 0.0530(9) 0.0147(7) 0.0128(7) 0.0122(7)
N3 0.0669(12) 0.0500(11) 0.0667(12) 0.0202(9) 0.0161(10) 0.0107(9)
O1 0.1034(16) 0.0711(13) 0.0922(15) 0.0335(11) -0.0160(12) -0.0165(11)
O2 0.1295(18) 0.0698(12) 0.0857(13) 0.0632(13) 0.0226(12) 0.0194(10)
C1 0.0461(10) 0.0447(10) 0.0451(10) 0.0183(8) 0.0118(8) 0.0164(8)
C2 0.0435(10) 0.0415(10) 0.0463(10) 0.0176(8) 0.0093(8) 0.0166(8)
C3 0.0416(10) 0.0465(11) 0.0593(12) 0.0158(8) 0.0137(8) 0.0126(9)
C4 0.0465(10) 0.0414(10) 0.0466(11) 0.0168(8) 0.0090(8) 0.0151(8)
C5 0.0419(10) 0.0485(10) 0.0484(10) 0.0167(8) 0.0074(8) 0.0217(8)
C6 0.0541(12) 0.0602(13) 0.0697(14) 0.0285(10) 0.0193(10) 0.0293(11)
C7 0.0504(12) 0.098(2) 0.0802(16) 0.0350(13) 0.0228(12) 0.0410(15)
C8 0.0457(13) 0.087(2) 0.0787(17) 0.0029(12) 0.0071(12) 0.0305(15)
C9 0.0601(14) 0.0614(15) 0.0787(17) -0.0001(11) 0.0073(12) 0.0161(13)
C10 0.0516(12) 0.0518(12) 0.0605(13) 0.0114(9) 0.0090(10) 0.0133(10)
C11 0.0617(14) 0.0630(14) 0.0676(15) 0.0184(12) 0.0278(12) 0.0195(12)
C12 0.0516(13) 0.0649(14) 0.0817(17) 0.0287(11) 0.0148(11) 0.0185(13)
C13 0.0446(10) 0.0419(10) 0.0486(10) 0.0144(8) 0.0118(8) 0.0176(8)
C14 0.0550(11) 0.0467(11) 0.0520(11) 0.0188(9) 0.0024(9) 0.0155(9)
C15 0.0615(12) 0.0500(11) 0.0601(12) 0.0267(10) 0.0073(10) 0.0188(9)
C16 0.0519(11) 0.0423(10) 0.0557(11) 0.0173(8) 0.0165(9) 0.0159(9)
C17 0.0645(13) 0.0549(13) 0.0523(12) 0.0206(11) -0.0010(10) 0.0092(10)
C18 0.0647(13) 0.0504(12) 0.0556(12) 0.0267(10) -0.0008(10) 0.0120(9)

loop_
_atom_type_symbol
_atom_type_description
_atom_type_scat_dispersion_real
_atom_type_scat_dispersion_imag
_atom_type_scat_source
C C 0.0033 0.0016 'International Tables Vol C Tables 4.2.6.8 and 6.1.1.4'
H H 0.0000 0.0000 'International Tables Vol C Tables 4.2.6.8 and 6.1.1.4'
N N 0.0061 0.0033 'International Tables Vol C Tables 4.2.6.8 and 6.1.1.4'
O O 0.0106 0.0060 'International Tables Vol C Tables 4.2.6.8 and 6.1.1.4'

loop_
_geom_angle_atom_site_label_1
_geom_angle_atom_site_label_2
_geom_angle_atom_site_label_3
_geom_angle
C1 N1 C4 61.48(12)
C1 N1 C3 104.80(15)
C4 N1 C3 115.01(16)
C2 N2 C3 108.40(16)
O2 N3 O1 123.3(2)
O2 N3 C16 118.3(2)
O1 N3 C16 118.3(2)
N1 C1 C2 105.26(15)
N1 C1 C4 59.46(12)
C2 C1 C4 112.94(16)
N1 C1 H1 120.0(14)
C2 C1 H1 122.5(15)
C4 C1 H1 119.7(14)
N2 C2 C5 123.08(18)
N2 C2 C1 113.30(16)
C5 C2 C1 123.62(16)
N2 C3 N1 107.74(15)
N2 C3 C11 110.61(19)
N1 C3 C11 112.42(18)
N2 C3 C12 107.32(18)
N1 C3 C12 106.80(18)
C11 C3 C12 111.7(2)
N1 C4 C13 116.57(17)
N1 C4 C1 59.06(12)
C13 C4 C1 119.98(17)
N1 C4 H4 119.2(13)
C13 C4 H4 114.0(13)
C1 C4 H4 117.3(13)
C6 C5 C10 119.3(2)
C6 C5 C2 120.58(19)
C10 C5 C2 120.12(18)
C5 C6 C7 119.9(2)
C5 C6 H6 119.2(16)
C7 C6 H6 120.9(16)
C8 C7 C6 120.2(2)
C8 C7 H7 119(2)
C6 C7 H7 121(2)
C9 C8 C7 120.0(2)
C9 C8 H8 121(2)
C7 C8 H8 119(2)
C8 C9 C10 120.7(3)
C8 C9 H9 121(2)
C10 C9 H9 119(2)
C9 C10 C5 119.9(2)
C9 C10 H10 121.4(15)
C5 C10 H10 118.6(15)
C3 C11 H11C 113.0(19)
C3 C11 H11B 109.6(18)
H11C C11 H11B 111(3)
C3 C11 H11A 103.9(19)
H11C C11 H11A 113(3)
H11B C11 H11A 106(3)
C3 C12 H12A 110.2(15)
C3 C12 H12B 110(2)
H12A C12 H12B 109(3)
C3 C12 H12C 109(2)
H12A C12 H12C 114(3)
H12B C12 H12C 104(3)
C18 C13 C14 118.81(19)
C18 C13 C4 121.63(19)
C14 C13 C4 119.54(18)
C15 C14 C13 120.9(2)
C15 C14 H14 121.8(15)
C13 C14 H14 117.2(15)
C14 C15 C16 118.8(2)
C14 C15 H15 120.8(17)
C16 C15 H15 120.3(17)
C17 C16 C15 121.9(2)
C17 C16 N3 119.4(2)
C15 C16 N3 118.7(2)
C16 C17 C18 118.6(2)
C16 C17 H17 125(2)
C18 C17 H17 116(2)
C17 C18 C13 120.9(2)
C17 C18 H18 120.7(16)
C13 C18 H18 118.4(16)

loop_
_geom_bond_atom_site_label_1
_geom_bond_atom_site_label_2
_geom_bond_distance
_geom_bond_publ_flag
N1 C1 1.470(2) y
N1 C4 1.476(3) y
N1 C3 1.487(3) y
N2 C2 1.283(3) y
N2 C3 1.479(3) y
N3 O2 1.225(3) ?
N3 O1 1.225(3) ?
N3 C16 1.462(3) ?
C1 C2 1.488(3) y
C1 C4 1.506(3) y
C1 H1 0.95(3) ?
C2 C5 1.475(3) y
C3 C11 1.516(3) y
C3 C12 1.527(3) y
C4 C13 1.479(3) y
C4 H4 0.98(2) ?
C5 C6 1.385(3) ?
C5 C10 1.387(3) ?
C6 C7 1.390(4) ?
C6 H6 0.94(3) ?
C7 C8 1.372(4) ?
C7 H7 0.91(3) ?
C8 C9 1.364(5) ?
C8 H8 0.90(4) ?
C9 C10 1.381(3) ?
C9 H9 1.01(4) ?
C10 H10 0.99(3) ?
C11 H11C 1.02(3) ?
C11 H11B 0.95(3) ?
C11 H11A 0.95(3) ?
C12 H12A 0.99(3) ?
C12 H12B 0.97(4) ?
C12 H12C 0.98(4) ?
C13 C18 1.386(3) ?
C13 C14 1.388(3) ?
C14 C15 1.373(3) ?
C14 H14 0.96(3) ?
C15 C16 1.378(3) ?
C15 H15 0.96(3) ?
C16 C17 1.371(3) ?
C17 C18 1.384(3) ?
C17 H17 0.86(3) ?
C18 H18 0.95(3) ?

loop_
_geom_torsion_atom_site_label_1
_geom_torsion_atom_site_label_2
_geom_torsion_atom_site_label_3
_geom_torsion_atom_site_label_4
_geom_torsion
C4 N1 C1 C2 -107.94(17)
C3 N1 C1 C2 2.80(18)
C3 N1 C1 C4 110.75(16)
C3 N2 C2 C5 174.79(17)
C3 N2 C2 C1 -5.8(2)
N1 C1 C2 N2 1.9(2)
C4 C1 C2 N2 -61.0(2)
N1 C1 C2 C5 -178.68(16)
C4 C1 C2 C5 118.47(19)
C2 N2 C3 N1 7.4(2)
C2 N2 C3 C11 130.65(19)
C2 N2 C3 C12 -107.26(19)
C1 N1 C3 N2 -6.0(2)
C4 N1 C3 N2 59.0(2)
C1 N1 C3 C11 -128.14(19)
C4 N1 C3 C11 -63.1(2)
C1 N1 C3 C12 109.02(18)
C4 N1 C3 C12 174.07(17)
C1 N1 C4 C13 -110.59(19)
C3 N1 C4 C13 155.56(16)
C3 N1 C4 C1 -93.85(17)
C2 C1 C4 N1 94.72(17)
N1 C1 C4 C13 104.8(2)
C2 C1 C4 C13 -160.44(17)
N2 C2 C5 C6 167.06(18)
C1 C2 C5 C6 -12.3(3)
N2 C2 C5 C10 -14.2(3)
C1 C2 C5 C10 166.39(19)
C10 C5 C6 C7 0.9(3)
C2 C5 C6 C7 179.60(19)
C5 C6 C7 C8 -1.1(4)
C6 C7 C8 C9 0.9(4)
C7 C8 C9 C10 -0.4(4)
C8 C9 C10 C5 0.2(4)
C6 C5 C10 C9 -0.4(3)
C2 C5 C10 C9 -179.1(2)
N1 C4 C13 C18 19.5(3)
C1 C4 C13 C18 -48.4(3)
N1 C4 C13 C14 -162.02(17)
C1 C4 C13 C14 130.0(2)
C18 C13 C14 C15 1.8(3)
C4 C13 C14 C15 -176.72(19)
C13 C14 C15 C16 -0.1(3)
C14 C15 C16 C17 -1.3(3)
C14 C15 C16 N3 177.43(18)
O2 N3 C16 C17 -179.5(2)
O1 N3 C16 C17 4.0(3)
O2 N3 C16 C15 1.8(3)
O1 N3 C16 C15 -174.8(2)
C15 C16 C17 C18 0.9(4)
N3 C16 C17 C18 -177.8(2)
C16 C17 C18 C13 0.9(4)
C14 C13 C18 C17 -2.2(3)
C4 C13 C18 C17 176.3(2)

loop_
_cod_related_entry_id
_cod_related_entry_database
_cod_related_entry_code
1 ChemSpider 25565
